data_1543529
loop_
_publ_author_name
'Rodriguez, Mark A.'
'Sava Gallis, Dorina F.'
'Chavez, James S.'
'Klivansky, Liana M.'
'Liu, Yi'

_publ_section_title
;
 4,4'-([4,4'-Bipyridine]-1,1'-diium-1,1'-diyl)dibenzoate dihydrate
;
_journal_coeditor_code PK4006
_journal_issue 6
_journal_name_full IUCrData
_journal_page_first x160966
_journal_paper_doi 10.1107/S2414314616009664
_journal_volume 1
_journal_year 2016
_chemical_formula_iupac 'C24 H16 N2 O4, 2H2 O'
_chemical_formula_moiety 'C24 H16 N2 O4, 2(H2 O)'
_chemical_formula_sum 'C24 H20 N2 O6'
_chemical_formula_weight 432.43
_chemical_name_systematic
;
4,4'-([4,4'-Bipyridine]-1,1'-diium-1,1'-diyl)dibenzoate dihydrate
;
_space_group_crystal_system monoclinic
_space_group_IT_number 15
_space_group_name_Hall '-C 2yc'
_space_group_name_H-M_alt 'C 1 2/c 1'
_symmetry_space_group_name_Hall '-C 2yc'
_symmetry_space_group_name_H-M 'C 1 2/c 1'
_atom_sites_solution_hydrogens mixed
_atom_sites_solution_primary direct
_atom_sites_solution_secondary difmap
_audit_creation_method SHELXL-2014/7
_cell_angle_alpha 90
_cell_angle_beta 97.3690(10)
_cell_angle_gamma 90
_cell_formula_units_Z 4
_cell_length_a 19.1437(6)
_cell_length_b 7.6420(3)
_cell_length_c 13.2619(4)
_cell_measurement_reflns_used 200
_cell_measurement_temperature 100(2)
_cell_measurement_theta_max 74.438
_cell_measurement_theta_min 4.658
_cell_volume 1924.14(11)
_computing_cell_refinement
;
APEX2 (Bruker, 2014)
;
_computing_data_collection
;
APEX2 (Bruker, 2014)
;
_computing_data_reduction
;
SAINT in APEX2 (Bruker, 2014)
;
_computing_molecular_graphics
;
Mercury (Macrae <i>et al.</i>,  2008) and <i>Materials Studio</i>
(Accelrys, 2013)
;
_computing_publication_material
;
APEX2 (Bruker, 2014)
;
_computing_structure_refinement
;
SHELXL2014 (Sheldrick, 2015)
;
_computing_structure_solution
;
SHELXS (Sheldrick, 2008) in APEX2 (Bruker, 2014)
;
_diffrn_ambient_temperature 100(2)
_diffrn_measured_fraction_theta_full 0.996
_diffrn_measured_fraction_theta_max 0.981
_diffrn_measurement_device_type 'CMOS area detector'
_diffrn_measurement_method '\w and \f scans'
_diffrn_radiation_type CuK\a
_diffrn_radiation_wavelength 1.54178
_diffrn_reflns_av_R_equivalents 0.0379
_diffrn_reflns_limit_h_max 23
_diffrn_reflns_limit_h_min -23
_diffrn_reflns_limit_k_max 9
_diffrn_reflns_limit_k_min -9
_diffrn_reflns_limit_l_max 14
_diffrn_reflns_limit_l_min -16
_diffrn_reflns_number 9869
_diffrn_reflns_theta_full 67.679
_diffrn_reflns_theta_max 74.438
_diffrn_reflns_theta_min 4.658
_exptl_absorpt_coefficient_mu 0.902
_exptl_absorpt_correction_T_max 0.91
_exptl_absorpt_correction_T_min 0.86
_exptl_absorpt_correction_type multi-scan
_exptl_absorpt_process_details
;
(SADABS; Krause <i>et al.</i>,  2015)
;
_exptl_crystal_colour orange
_exptl_crystal_density_diffrn 1.493
_exptl_crystal_description block
_exptl_crystal_F_000 904
_exptl_crystal_size_max 0.200
_exptl_crystal_size_mid 0.150
_exptl_crystal_size_min 0.100
_refine_diff_density_max 0.263
_refine_diff_density_min -0.375
_refine_ls_extinction_method none
_refine_ls_goodness_of_fit_ref 1.116
_refine_ls_hydrogen_treatment mixed
_refine_ls_matrix_type full
_refine_ls_number_parameters 153
_refine_ls_number_reflns 1933
_refine_ls_number_restraints 2
_refine_ls_restrained_S_all 1.116
_refine_ls_R_factor_all 0.0437
_refine_ls_R_factor_gt 0.0408
_refine_ls_shift/su_max 0.009
_refine_ls_shift/su_mean 0.003
_refine_ls_structure_factor_coef Fsqd
_refine_ls_weighting_details 'w=1/[\s^2^(Fo^2^)+(0.1000P)^2^+0.5868P] where P=(Fo^2^+2Fc^2^)/3'
_refine_ls_weighting_scheme calc
_refine_ls_wR_factor_gt 0.1347
_refine_ls_wR_factor_ref 0.1388
_reflns_number_gt 1782
_reflns_number_total 1933
_reflns_threshold_expression 'I > 2\s(I)'
_cod_data_source_file pk4006sup1.cif
_cod_data_source_block I
_cod_database_code 1543529
_shelx_space_group_comment
;
The symmetry employed for this shelxl refinement is uniquely defined
by the following loop, which should always be used as a source of
symmetry information in preference to the above space-group names.
They are only intended as comments.
;
_shelx_estimated_absorpt_t_min 0.840
_shelx_estimated_absorpt_t_max 0.915

loop_
_space_group_symop_operation_xyz
'x, y, z'
'-x, y, -z+1/2'
'x+1/2, y+1/2, z'
'-x+1/2, y+1/2, -z+1/2'
'-x, -y, -z'
'x, -y, z-1/2'
'-x+1/2, -y+1/2, -z'
'x+1/2, -y+1/2, z-1/2'

loop_
_atom_site_type_symbol
_atom_site_label
_atom_site_fract_x
_atom_site_fract_y
_atom_site_fract_z
_atom_site_U_iso_or_equiv
_atom_site_adp_type
_atom_site_calc_flag
_atom_site_occupancy
O O1 0.78102(5) 1.70456(15) 0.67740(8) 0.0281(3) Uani d 1
H H1A 0.7441(9) 1.649(3) 0.6973(15) 0.040(5) Uiso d 1
H H1B 0.7896(11) 1.788(2) 0.7251(14) 0.042(6) Uiso d 1
O O2 0.66644(5) 1.49477(13) 0.70827(8) 0.0257(3) Uani d 1
O O3 0.58676(5) 1.70850(12) 0.67687(7) 0.0196(3) Uani d 1
N N1 0.38723(5) 1.04952(14) 0.56125(8) 0.0137(3) Uani d 1
C C1 0.60486(7) 1.55138(17) 0.67957(9) 0.0168(3) Uani d 1
C C2 0.54808(7) 1.41649(17) 0.64604(9) 0.0149(3) Uani d 1
C C3 0.56309(6) 1.23826(18) 0.64965(10) 0.0163(3) Uani d 1
H H3 0.6097 1.2000 0.6721 0.020 Uiso calc 1
C C4 0.51070(7) 1.11543(17) 0.62088(10) 0.0161(3) Uani d 1
H H4 0.5209 0.9937 0.6233 0.019 Uiso calc 1
C C5 0.44304(6) 1.17558(17) 0.58849(9) 0.0140(3) Uani d 1
C C6 0.42649(7) 1.35231(17) 0.58328(9) 0.0161(3) Uani d 1
H H6 0.3799 1.3903 0.5604 0.019 Uiso calc 1
C C7 0.47989(7) 1.47252(17) 0.61249(9) 0.0162(3) Uani d 1
H H7 0.4697 1.5942 0.6095 0.019 Uiso calc 1
C C8 0.34121(7) 1.07409(17) 0.47631(9) 0.0164(3) Uani d 1
H H8 0.3465 1.1719 0.4337 0.020 Uiso calc 1
C C9 0.28684(7) 0.95821(17) 0.45133(9) 0.0167(3) Uani d 1
H H9 0.2546 0.9765 0.3916 0.020 Uiso calc 1
C C10 0.27881(6) 0.81375(16) 0.51321(9) 0.0136(3) Uani d 1
C C11 0.32705(6) 0.79378(17) 0.60111(10) 0.0162(3) Uani d 1
H H11 0.3230 0.6971 0.6450 0.019 Uiso calc 1
C C12 0.38017(7) 0.91350(17) 0.62417(9) 0.0163(3) Uani d 1
H H12 0.4121 0.9006 0.6847 0.020 Uiso calc 1

loop_
_atom_site_aniso_label
_atom_site_aniso_U_11
_atom_site_aniso_U_22
_atom_site_aniso_U_33
_atom_site_aniso_U_12
_atom_site_aniso_U_13
_atom_site_aniso_U_23
O1 0.0223(6) 0.0283(6) 0.0353(6) -0.0051(4) 0.0098(5) -0.0033(4)
O2 0.0163(5) 0.0204(6) 0.0395(6) -0.0046(4) 0.0005(4) -0.0017(4)
O3 0.0243(5) 0.0157(5) 0.0185(5) -0.0052(4) 0.0019(4) -0.0006(3)
N1 0.0114(5) 0.0150(6) 0.0149(5) -0.0022(4) 0.0027(4) -0.0008(4)
C1 0.0170(6) 0.0193(7) 0.0146(6) -0.0040(5) 0.0045(5) -0.0007(5)
C2 0.0168(6) 0.0170(7) 0.0116(6) -0.0040(5) 0.0052(5) -0.0015(4)
C3 0.0130(6) 0.0194(7) 0.0168(6) -0.0013(5) 0.0031(5) -0.0017(5)
C4 0.0161(7) 0.0154(6) 0.0171(6) -0.0016(5) 0.0028(5) -0.0015(5)
C5 0.0132(6) 0.0174(7) 0.0118(6) -0.0045(5) 0.0026(4) -0.0008(4)
C6 0.0147(6) 0.0176(7) 0.0161(6) -0.0006(5) 0.0027(5) 0.0001(5)
C7 0.0192(7) 0.0158(7) 0.0142(6) -0.0016(5) 0.0047(5) -0.0001(5)
C8 0.0165(6) 0.0166(6) 0.0159(6) -0.0026(5) 0.0016(5) 0.0027(5)
C9 0.0153(6) 0.0189(7) 0.0152(6) -0.0023(5) -0.0012(5) 0.0030(5)
C10 0.0110(6) 0.0154(7) 0.0151(6) 0.0000(5) 0.0034(5) -0.0007(5)
C11 0.0163(6) 0.0152(6) 0.0169(6) -0.0019(5) 0.0010(5) 0.0029(5)
C12 0.0151(6) 0.0175(7) 0.0156(6) -0.0013(5) -0.0002(5) 0.0016(5)

loop_
_atom_type_symbol
_atom_type_description
_atom_type_scat_dispersion_real
_atom_type_scat_dispersion_imag
_atom_type_scat_source
C C 0.0181 0.0091 'International Tables Vol C Tables 4.2.6.8 and 6.1.1.4'
H H 0.0000 0.0000 'International Tables Vol C Tables 4.2.6.8 and 6.1.1.4'
N N 0.0311 0.0180 'International Tables Vol C Tables 4.2.6.8 and 6.1.1.4'
O O 0.0492 0.0322 'International Tables Vol C Tables 4.2.6.8 and 6.1.1.4'

loop_
_geom_angle_atom_site_label_1
_geom_angle_atom_site_label_2
_geom_angle_atom_site_label_3
_geom_angle_site_symmetry_3
_geom_angle
H1A O1 H1B . 101.9(19)
C12 N1 C8 . 121.05(11)
C12 N1 C5 . 119.11(10)
C8 N1 C5 . 119.76(11)
O3 C1 O2 . 125.50(12)
O3 C1 C2 . 117.22(11)
O2 C1 C2 . 117.28(12)
C3 C2 C7 . 119.56(12)
C3 C2 C1 . 121.07(11)
C7 C2 C1 . 119.37(11)
C4 C3 C2 . 120.84(12)
C4 C3 H3 . 119.6
C2 C3 H3 . 119.6
C5 C4 C3 . 118.19(12)
C5 C4 H4 . 120.9
C3 C4 H4 . 120.9
C6 C5 C4 . 122.38(12)
C6 C5 N1 . 118.58(11)
C4 C5 N1 . 119.03(11)
C5 C6 C7 . 118.29(12)
C5 C6 H6 . 120.9
C7 C6 H6 . 120.9
C2 C7 C6 . 120.75(12)
C2 C7 H7 . 119.6
C6 C7 H7 . 119.6
N1 C8 C9 . 120.27(12)
N1 C8 H8 . 119.9
C9 C8 H8 . 119.9
C8 C9 C10 . 120.33(11)
C8 C9 H9 . 119.8
C10 C9 H9 . 119.8
C9 C10 C11 . 117.73(11)
C9 C10 C10 7_566 121.10(14)
C11 C10 C10 7_566 121.17(14)
C12 C11 C10 . 120.24(11)
C12 C11 H11 . 119.9
C10 C11 H11 . 119.9
N1 C12 C11 . 120.35(11)
N1 C12 H12 . 119.8
C11 C12 H12 . 119.8

loop_
_geom_bond_atom_site_label_1
_geom_bond_atom_site_label_2
_geom_bond_site_symmetry_2
_geom_bond_distance
O1 H1A . 0.892(16)
O1 H1B . 0.898(16)
O2 C1 . 1.2674(16)
O3 C1 . 1.2490(17)
N1 C12 . 1.3506(17)
N1 C8 . 1.3513(16)
N1 C5 . 1.4495(15)
C1 C2 . 1.5226(17)
C2 C3 . 1.3916(19)
C2 C7 . 1.3916(18)
C3 C4 . 1.3908(17)
C3 H3 . 0.9500
C4 C5 . 1.3895(18)
C4 H4 . 0.9500
C5 C6 . 1.3869(19)
C6 C7 . 1.3919(18)
C6 H6 . 0.9500
C7 H7 . 0.9500
C8 C9 . 1.3743(18)
C8 H8 . 0.9500
C9 C10 . 1.3957(18)
C9 H9 . 0.9500
C10 C11 . 1.3996(17)
C10 C10 7_566 1.480(2)
C11 C12 . 1.3730(17)
C11 H11 . 0.9500
C12 H12 . 0.9500

loop_
_geom_hbond_atom_site_label_D
_geom_hbond_atom_site_label_H
_geom_hbond_atom_site_label_A
_geom_hbond_site_symmetry_A
_geom_hbond_distance_DH
_geom_hbond_distance_HA
_geom_hbond_distance_DA
_geom_hbond_angle_DHA
C12 H12 O3 2_646 0.95 2.35 3.0641(15) 131.7
C11 H11 O2 2_646 0.95 2.47 3.3980(16) 164.5
C4 H4 O3 1_545 0.95 2.57 3.4735(16) 158.5
O1 H1B O2 4_656. 0.898(16) 1.949(17) 2.7997(15) 158(2)
O1 H1A O2 . 0.892(16) 1.919(16) 2.7893(15) 165(2)
C8 H8 O3 5_686 0.95 2.26 3.0834(16) 144.7
C9 H9 O1 5_686 0.95 2.66 3.2673(17) 122.1

_cod_database_fobs_code 1543529
